data_7231440
loop_
_publ_author_name
'Chorazy, Szymon'
'Zakrzewski, Jakub J.'
'Wang, Junhao'
'Ohkoshi, Shin-ichi'
'Sieklucka, Barbara'

_publ_section_title
;
 Incorporation of hexacyanidoferrate(iii) ion in photoluminescent
 trimetallic Eu(3-pyridone)[Co1&#x2212;xFex(CN)6] chains exhibiting
 tunable visible light absorption and emission properties
;
_journal_issue 38
_journal_name_full CrystEngComm
_journal_page_first 5695
_journal_paper_doi 10.1039/C8CE01020J
_journal_volume 20
_journal_year 2018
_chemical_formula_moiety 'C16 H20 Co0.94 Eu Fe0.06 N8 O7'
_chemical_formula_sum 'C16 H20 Co0.94 Eu Fe0.06 N8 O7'
_chemical_formula_weight 647.1
_space_group_IT_number 15
_space_group_name_Hall '-C 2yc'
_space_group_name_H-M_alt 'C 1 2/c 1'
_symmetry_cell_setting monoclinic
_symmetry_Int_Tables_number 15
_symmetry_space_group_name_Hall '-C 2yc'
_symmetry_space_group_name_H-M 'C 1 2/c 1'
_atom_sites_solution_hydrogens difmap
_audit_conform_dict_location ftp://ftp.iucr.org/pub/cif_core.dic
_audit_conform_dict_name cif_core.dic
_audit_conform_dict_version 2.4.3
_audit_creation_date 2018-08-08T14:42:49-00:00
_audit_creation_method 'WinGX routine CIF_UPDATE'
_audit_update_record
;
2018-08-22 deposited with the CCDC.
2018-08-27 downloaded from the CCDC.
;
_cell_angle_alpha 90
_cell_angle_beta 116.446(6)
_cell_angle_gamma 90
_cell_formula_units_Z 4
_cell_length_a 15.922(3)
_cell_length_b 9.2557(15)
_cell_length_c 17.732(3)
_cell_measurement_reflns_used 8078
_cell_measurement_temperature 298(2)
_cell_measurement_theta_max 26.731
_cell_measurement_theta_min 2.566
_cell_measurement_wavelength 0.71073
_cell_volume 2339.7(7)
_computing_molecular_graphics 'Ortep for Windows (Farrugia, 2012)'
_computing_publication_material 'WinGX publication routines (Farrugia, 2012)'
_computing_structure_refinement 'SHELXL-2014/7 (Sheldrick, 2014)'
_diffrn_ambient_temperature 298(2)
_diffrn_measured_fraction_theta_full 1
_diffrn_measured_fraction_theta_max 1
_diffrn_measurement_device_type 'D8Quest Eco Photon50'
_diffrn_measurement_method \w
_diffrn_radiation_monochromator graphite
_diffrn_radiation_probe x-ray
_diffrn_radiation_type MoK\a
_diffrn_radiation_wavelength 0.71073
_diffrn_reflns_av_R_equivalents 0.0215
_diffrn_reflns_av_unetI/netI 0.0227
_diffrn_reflns_Laue_measured_fraction_full 1
_diffrn_reflns_Laue_measured_fraction_max 1
_diffrn_reflns_limit_h_max 16
_diffrn_reflns_limit_h_min -20
_diffrn_reflns_limit_k_max 11
_diffrn_reflns_limit_k_min -11
_diffrn_reflns_limit_l_max 22
_diffrn_reflns_limit_l_min -22
_diffrn_reflns_number 8078
_diffrn_reflns_point_group_measured_fraction_full 1
_diffrn_reflns_point_group_measured_fraction_max 1
_diffrn_reflns_theta_full 25.242
_diffrn_reflns_theta_max 26.731
_diffrn_reflns_theta_min 2.566
_diffrn_standards_interval_time 0
_diffrn_standards_number 0
_exptl_absorpt_coefficient_mu 3.412
_exptl_absorpt_correction_T_max 0.705
_exptl_absorpt_correction_T_min 0.595
_exptl_absorpt_correction_type multi-scan
_exptl_absorpt_process_details 'ABSCOR (Rigaku, 1995)'
_exptl_crystal_colour orange
_exptl_crystal_density_diffrn 1.837
_exptl_crystal_density_method 'not measured'
_exptl_crystal_description block
_exptl_crystal_F_000 1272
_exptl_crystal_size_max 0.17
_exptl_crystal_size_mid 0.15
_exptl_crystal_size_min 0.11
_refine_diff_density_max 0.353
_refine_diff_density_min -0.757
_refine_diff_density_rms 0.124
_refine_ls_extinction_method none
_refine_ls_goodness_of_fit_ref 1.028
_refine_ls_hydrogen_treatment refxyz
_refine_ls_matrix_type full
_refine_ls_number_constraints 0
_refine_ls_number_parameters 182
_refine_ls_number_reflns 2492
_refine_ls_number_restraints 5
_refine_ls_restrained_S_all 1.035
_refine_ls_R_factor_all 0.0197
_refine_ls_R_factor_gt 0.0172
_refine_ls_shift/su_max 0.049
_refine_ls_shift/su_mean 0.002
_refine_ls_structure_factor_coef Fsqd
_refine_ls_weighting_details 'w=1/[\s^2^(Fo^2^)+(0.0251P)^2^+1.4408P] where P=(Fo^2^+2Fc^2^)/3'
_refine_ls_weighting_scheme calc
_refine_ls_wR_factor_gt 0.0421
_refine_ls_wR_factor_ref 0.043
_reflns_Friedel_coverage 0
_reflns_number_gt 2324
_reflns_number_total 2492
_reflns_threshold_expression 'I > 2\s(I)'
_cod_data_source_file c8ce01020j2.cif
_cod_data_source_block EuCo94Fe6
_cod_depositor_comments 'Adding full bibliography for 7231436--7231445.cif.'
_cod_original_sg_symbol_H-M 'C 2/c'
_cod_database_code 7231440

loop_
_symmetry_equiv_pos_as_xyz
'x, y, z'
'-x, y, -z+1/2'
'x+1/2, y+1/2, z'
'-x+1/2, y+1/2, -z+1/2'
'-x, -y, -z'
'x, -y, z-1/2'
'-x+1/2, -y+1/2, -z'
'x+1/2, -y+1/2, z-1/2'

loop_
_atom_site_label
_atom_site_type_symbol
_atom_site_fract_x
_atom_site_fract_y
_atom_site_fract_z
_atom_site_U_iso_or_equiv
_atom_site_adp_type
_atom_site_occupancy
_atom_site_site_symmetry_order
_atom_site_calc_flag
_atom_site_refinement_flags_posn
_atom_site_refinement_flags_adp
_atom_site_refinement_flags_occupancy
Eu1 Eu 0.5 0.84121(2) 0.75 0.01442(6) Uani 1 2 d S T P
Co1 Co 0.5 0.5 0.5 0.01490(9) Uani 0.94 2 d S . P
Fe1 Fe 0.5 0.5 0.5 0.01490(9) Uani 0.06 2 d S . P
O3 O 0.34583(11) 0.77611(16) 0.70577(11) 0.0239(3) Uani 1 1 d . . .
O2 O 0.59997(12) 1.05837(17) 0.79026(12) 0.0286(4) Uani 1 1 d D . .
N4 N 0.22271(16) 0.4504(2) 0.70053(15) 0.0310(5) Uani 1 1 d . . .
O1 O 0.51024(15) 0.92190(18) 0.88432(12) 0.0337(4) Uani 1 1 d D . .
O4 O 0.5 0.3233(3) 0.75 0.0630(10) Uani 1 2 d DS T P
N2 N 0.71357(15) 0.5313(3) 0.58247(14) 0.0339(5) Uani 1 1 d . . .
C7 C 0.2225(2) 0.4739(3) 0.56972(19) 0.0391(7) Uani 1 1 d . . .
N3 N 0.49359(15) 0.6261(2) 0.65598(13) 0.0235(4) Uani 1 1 d . . .
C2 C 0.63348(17) 0.5173(2) 0.55095(14) 0.0226(5) Uani 1 1 d . . .
C4 C 0.29798(15) 0.6555(2) 0.67707(15) 0.0204(4) Uani 1 1 d . . .
C1 C 0.51008(18) 0.3092(2) 0.54313(15) 0.0250(5) Uani 1 1 d . . .
C8 C 0.27152(19) 0.6020(3) 0.59561(16) 0.0298(5) Uani 1 1 d . . .
N1 N 0.5142(2) 0.1943(3) 0.56695(17) 0.0479(7) Uani 1 1 d . . .
C5 C 0.27068(18) 0.5734(3) 0.72803(16) 0.0263(5) Uani 1 1 d . . .
C3 C 0.49671(15) 0.5756(2) 0.59834(14) 0.0188(4) Uani 1 1 d . . .
C6 C 0.1976(2) 0.3985(3) 0.6231(2) 0.0372(6) Uani 1 1 d . . .
H7 H 0.203(2) 0.438(3) 0.516(2) 0.045 Uiso 1 1 d . U .
H8 H 0.290(2) 0.654(3) 0.556(2) 0.045 Uiso 1 1 d . U .
H6 H 0.163(2) 0.305(3) 0.611(2) 0.045 Uiso 1 1 d . U .
H5 H 0.288(2) 0.597(3) 0.783(2) 0.045 Uiso 1 1 d . U .
H4 H 0.210(2) 0.404(4) 0.734(2) 0.045 Uiso 1 1 d . U .
H4A H 0.500(2) 0.389(3) 0.7110(17) 0.045 Uiso 1 1 d D U .
H2A H 0.581(2) 1.150(2) 0.780(2) 0.045 Uiso 1 1 d D U .
H2B H 0.6529(16) 1.051(3) 0.8377(14) 0.045 Uiso 1 1 d D U .
H1B H 0.505(2) 1.011(2) 0.899(2) 0.045 Uiso 1 1 d D U .
H1A H 0.517(2) 0.870(3) 0.9293(16) 0.045 Uiso 1 1 d D U .

loop_
_atom_site_aniso_label
_atom_site_aniso_U_11
_atom_site_aniso_U_22
_atom_site_aniso_U_33
_atom_site_aniso_U_23
_atom_site_aniso_U_13
_atom_site_aniso_U_12
Eu1 0.01519(8) 0.01186(8) 0.01708(8) 0 0.00797(6) 0
Co1 0.0179(2) 0.01268(18) 0.0143(2) -0.00155(14) 0.00742(17) -0.00031(14)
Fe1 0.0179(2) 0.01268(18) 0.0143(2) -0.00155(14) 0.00742(17) -0.00031(14)
O3 0.0191(8) 0.0196(7) 0.0324(9) -0.0007(6) 0.0110(7) -0.0035(6)
O2 0.0200(9) 0.0187(8) 0.0382(10) -0.0004(7) 0.0049(8) -0.0014(6)
N4 0.0341(12) 0.0283(11) 0.0378(13) 0.0028(9) 0.0226(11) -0.0072(9)
O1 0.0590(13) 0.0198(8) 0.0280(10) -0.0050(7) 0.0244(9) 0.0018(8)
O4 0.103(3) 0.0240(14) 0.066(2) 0 0.040(2) 0
N2 0.0218(12) 0.0491(13) 0.0279(11) -0.0053(10) 0.0085(10) -0.0007(10)
C7 0.0409(17) 0.0462(15) 0.0328(15) -0.0186(13) 0.0187(13) -0.0140(13)
N3 0.0282(11) 0.0221(9) 0.0222(10) -0.0035(8) 0.0130(9) -0.0010(8)
C2 0.0277(13) 0.0240(11) 0.0189(11) -0.0033(9) 0.0129(10) 0.0013(9)
C4 0.0158(10) 0.0212(10) 0.0238(11) 0.0022(8) 0.0083(9) 0.0015(8)
C1 0.0308(13) 0.0221(11) 0.0229(11) -0.0024(9) 0.0128(10) -0.0009(9)
C8 0.0285(13) 0.0385(13) 0.0255(13) -0.0010(11) 0.0148(11) -0.0071(11)
N1 0.0696(19) 0.0249(11) 0.0483(15) 0.0092(11) 0.0256(14) -0.0013(12)
C5 0.0270(13) 0.0302(12) 0.0241(12) -0.0023(10) 0.0135(11) -0.0071(10)
C3 0.0188(11) 0.0156(9) 0.0203(11) 0.0000(8) 0.0073(9) -0.0007(8)
C6 0.0380(15) 0.0311(13) 0.0478(17) -0.0127(12) 0.0239(14) -0.0127(11)

loop_
_atom_type_symbol
_atom_type_description
_atom_type_scat_dispersion_real
_atom_type_scat_dispersion_imag
_atom_type_scat_source
C C 0.0033 0.0016 'International Tables Vol C Tables 4.2.6.8 and 6.1.1.4'
H H 0 0 'International Tables Vol C Tables 4.2.6.8 and 6.1.1.4'
Co Co 0.3494 0.9721 'International Tables Vol C Tables 4.2.6.8 and 6.1.1.4'
Eu Eu -0.1578 3.6682 'International Tables Vol C Tables 4.2.6.8 and 6.1.1.4'
Fe Fe 0.3463 0.8444 'International Tables Vol C Tables 4.2.6.8 and 6.1.1.4'
N N 0.0061 0.0033 'International Tables Vol C Tables 4.2.6.8 and 6.1.1.4'
O O 0.0106 0.006 'International Tables Vol C Tables 4.2.6.8 and 6.1.1.4'

loop_
_geom_angle_atom_site_label_1
_geom_angle_atom_site_label_2
_geom_angle_atom_site_label_3
_geom_angle
_geom_angle_site_symmetry_1
_geom_angle_site_symmetry_3
O3 Eu1 O3 149.62(8) . 2_656
O3 Eu1 O1 98.67(7) . 2_656
O3 Eu1 O1 90.59(7) 2_656 2_656
O3 Eu1 O1 90.59(7) . .
O3 Eu1 O1 98.67(7) 2_656 .
O1 Eu1 O1 144.22(8) 2_656 .
O3 Eu1 O2 70.20(6) . 2_656
O3 Eu1 O2 140.02(6) 2_656 2_656
O1 Eu1 O2 73.30(6) 2_656 2_656
O1 Eu1 O2 77.65(6) . 2_656
O3 Eu1 O2 140.02(6) . .
O3 Eu1 O2 70.20(6) 2_656 .
O1 Eu1 O2 77.65(6) 2_656 .
O1 Eu1 O2 73.30(6) . .
O2 Eu1 O2 70.67(8) 2_656 .
O3 Eu1 N3 75.29(6) . 2_656
O3 Eu1 N3 81.24(6) 2_656 2_656
O1 Eu1 N3 147.09(6) 2_656 2_656
O1 Eu1 N3 68.68(6) . 2_656
O2 Eu1 N3 130.84(6) 2_656 2_656
O2 Eu1 N3 127.61(6) . 2_656
O3 Eu1 N3 81.24(6) . .
O3 Eu1 N3 75.29(6) 2_656 .
O1 Eu1 N3 68.68(6) 2_656 .
O1 Eu1 N3 147.09(6) . .
O2 Eu1 N3 127.61(6) 2_656 .
O2 Eu1 N3 130.84(6) . .
N3 Eu1 N3 78.41(9) 2_656 .
C3 Co1 C3 180.00(17) . 5_666
C3 Co1 C1 89.72(9) . 5_666
C3 Co1 C1 90.28(9) 5_666 5_666
C3 Co1 C1 90.28(9) . .
C3 Co1 C1 89.72(9) 5_666 .
C1 Co1 C1 180 5_666 .
C3 Co1 C2 89.16(9) . 5_666
C3 Co1 C2 90.84(9) 5_666 5_666
C1 Co1 C2 90.61(10) 5_666 5_666
C1 Co1 C2 89.39(10) . 5_666
C3 Co1 C2 90.84(9) . .
C3 Co1 C2 89.16(9) 5_666 .
C1 Co1 C2 89.39(10) 5_666 .
C1 Co1 C2 90.61(10) . .
C2 Co1 C2 180 5_666 .
C4 O3 Eu1 134.31(14) . .
Eu1 O2 H2A 127(2) . .
Eu1 O2 H2B 115(2) . .
H2A O2 H2B 111(3) . .
C6 N4 C5 122.8(2) . .
C6 N4 H4 119(2) . .
C5 N4 H4 118(2) . .
Eu1 O1 H1B 127(2) . .
Eu1 O1 H1A 130(2) . .
H1B O1 H1A 103(3) . .
C6 C7 C8 120.2(3) . .
C6 C7 H7 118(2) . .
C8 C7 H7 122(2) . .
C3 N3 Eu1 152.93(17) . .
N2 C2 Co1 178.1(2) . .
O3 C4 C5 120.4(2) . .
O3 C4 C8 123.6(2) . .
C5 C4 C8 116.1(2) . .
N1 C1 Co1 178.2(3) . .
C7 C8 C4 120.8(2) . .
C7 C8 H8 118.7(18) . .
C4 C8 H8 120.5(19) . .
N4 C5 C4 121.5(2) . .
N4 C5 H5 116(2) . .
C4 C5 H5 122(2) . .
N3 C3 Co1 177.4(2) . .
N4 C6 C7 118.8(2) . .
N4 C6 H6 114.3(19) . .
C7 C6 H6 126.9(19) . .

loop_
_geom_bond_atom_site_label_1
_geom_bond_atom_site_label_2
_geom_bond_distance
_geom_bond_site_symmetry_2
Eu1 O3 2.2997(16) .
Eu1 O3 2.2997(16) 2_656
Eu1 O1 2.4312(18) 2_656
Eu1 O1 2.4312(18) .
Eu1 O2 2.4638(16) 2_656
Eu1 O2 2.4639(17) .
Eu1 N3 2.5697(19) 2_656
Eu1 N3 2.5697(19) .
Co1 C3 1.901(2) .
Co1 C3 1.901(2) 5_666
Co1 C1 1.903(2) 5_666
Co1 C1 1.903(2) .
Co1 C2 1.910(2) 5_666
Co1 C2 1.910(2) .
O3 C4 1.319(3) .
O2 H2A 0.887(18) .
O2 H2B 0.890(18) .
N4 C6 1.337(4) .
N4 C5 1.337(3) .
N4 H4 0.83(3) .
O1 H1B 0.882(18) .
O1 H1A 0.898(18) .
O4 H4A 0.919(18) .
N2 C2 1.149(3) .
C7 C6 1.369(4) .
C7 C8 1.381(4) .
C7 H7 0.92(3) .
N3 C3 1.145(3) .
C4 C5 1.390(3) .
C4 C8 1.402(3) .
C1 N1 1.135(3) .
C8 H8 1.00(3) .
C5 H5 0.91(3) .
C6 H6 1.00(3) .
